data_4348833
loop_
_publ_author_name
'Jayaratna, Naleen B.'
'Olmstead, Marilyn M.'
'Kharisov, Boris I.'
'Dias, H. V. Rasika'

_publ_section_title
;
 Coinage Metal Pyrazolates [(3,5-(CF3)2Pz)M]3 (M = Au, Ag, Cu) as
 Buckycatchers.
;
_journal_issue 17
_journal_name_full 'Inorganic chemistry'
_journal_page_first 8277
_journal_page_last 8280
_journal_paper_doi 10.1021/acs.inorgchem.6b01709
_journal_volume 55
_journal_year 2016
_chemical_formula_moiety '2(C30 H6 Cu6 F36 N12), 1(C60)'
_chemical_formula_sum 'C120 H12 Cu12 F72 N24'
_chemical_formula_weight 3920.02
_space_group_crystal_system cubic
_space_group_IT_number 228
_space_group_name_Hall '-F 4ud 2vw 3'
_space_group_name_H-M_alt 'F d -3 c :2'
_atom_sites_solution_hydrogens geom
_atom_sites_solution_primary direct
_atom_sites_solution_secondary difmap
_audit_creation_method SHELXL-2014/7
_cell_angle_alpha 90
_cell_angle_beta 90
_cell_angle_gamma 90
_cell_formula_units_Z 16
_cell_length_a 36.340(3)
_cell_length_b 36.340(3)
_cell_length_c 36.340(3)
_cell_measurement_reflns_used 9051
_cell_measurement_temperature 100(2)
_cell_measurement_theta_max 35.60
_cell_measurement_theta_min 2.91
_cell_volume 47990(7)
_computing_cell_refinement 'SAINT v8.34A (Bruker, 2013)'
_computing_data_reduction 'SAINT v8.34A (Bruker, 2013)'
_computing_molecular_graphics 'Olex2 (Dolomanov et al., 2009)'
_computing_publication_material 'SHELXL-2014/7 (Sheldrick, 2014)'
_computing_structure_refinement 'SHELXL-2014/7 (Sheldrick, 2014)'
_computing_structure_solution 'SHELXS (Sheldrick, 2008)'
_diffrn_ambient_temperature 100(2)
_diffrn_measured_fraction_theta_full 0.997
_diffrn_measured_fraction_theta_max 0.997
_diffrn_measurement_device_type 'Bruker D8 Quest'
_diffrn_measurement_method '\f and \w scans'
_diffrn_radiation_type MoK\a
_diffrn_radiation_wavelength 0.71073
_diffrn_reflns_av_R_equivalents 0.0373
_diffrn_reflns_av_unetI/netI 0.0104
_diffrn_reflns_Laue_measured_fraction_full 0.997
_diffrn_reflns_Laue_measured_fraction_max 0.997
_diffrn_reflns_limit_h_max 44
_diffrn_reflns_limit_h_min -44
_diffrn_reflns_limit_k_max 44
_diffrn_reflns_limit_k_min -44
_diffrn_reflns_limit_l_max 44
_diffrn_reflns_limit_l_min -44
_diffrn_reflns_number 106414
_diffrn_reflns_point_group_measured_fraction_full 0.997
_diffrn_reflns_point_group_measured_fraction_max 0.997
_diffrn_reflns_theta_full 25.242
_diffrn_reflns_theta_max 25.989
_diffrn_reflns_theta_min 2.746
_diffrn_source 'fine-focus sealed tube'
_exptl_absorpt_coefficient_mu 2.258
_exptl_absorpt_correction_T_max 0.7660
_exptl_absorpt_correction_T_min 0.6296
_exptl_absorpt_correction_type numerical
_exptl_absorpt_process_details 'SADABS-2014/5 (Bruker, 2014)'
_exptl_crystal_colour purple
_exptl_crystal_density_diffrn 2.170
_exptl_crystal_description block
_exptl_crystal_F_000 30336
_exptl_crystal_size_max 0.335
_exptl_crystal_size_mid 0.246
_exptl_crystal_size_min 0.199
_refine_diff_density_max 0.822
_refine_diff_density_min -0.686
_refine_diff_density_rms 0.137
_refine_ls_extinction_method none
_refine_ls_goodness_of_fit_ref 1.248
_refine_ls_hydrogen_treatment constr
_refine_ls_matrix_type full
_refine_ls_number_parameters 521
_refine_ls_number_reflns 1975
_refine_ls_number_restraints 606
_refine_ls_restrained_S_all 1.086
_refine_ls_R_factor_all 0.0730
_refine_ls_R_factor_gt 0.0725
_refine_ls_shift/su_max 0.001
_refine_ls_shift/su_mean 0.000
_refine_ls_structure_factor_coef Fsqd
_refine_ls_weighting_details 'w=1/[\s^2^(Fo^2^)+(0.0001P)^2^+3778.4504P] where P=(Fo^2^+2Fc^2^)/3'
_refine_ls_weighting_scheme calc
_refine_ls_wR_factor_gt 0.1507
_refine_ls_wR_factor_ref 0.1510
_reflns_Friedel_coverage 0.000
_reflns_number_gt 1947
_reflns_number_total 1975
_reflns_threshold_expression 'I > 2\s(I)'
_cod_data_source_file ic6b01709_si_004.cif
_cod_data_source_block cu
_cod_original_cell_volume 47991(12)
_cod_original_sg_symbol_Hall '-F 4cvw 2vw 3'
_cod_original_sg_symbol_H-M 'F d -3 c'
_cod_database_code 4348833
_shelx_shelxl_version_number 2014/7
_shelx_space_group_comment
;
The symmetry employed for this shelxl refinement is uniquely defined
by the following loop, which should always be used as a source of
symmetry information in preference to the above space-group names.
They are only intended as comments.
;
_shelx_estimated_absorpt_t_min 0.518
_shelx_estimated_absorpt_t_max 0.662

loop_
_space_group_symop_operation_xyz
'x, y, z'
'-x+1/4, -y+3/4, z+1/2'
'-x+3/4, y+1/2, -z+1/4'
'x+1/2, -y+1/4, -z+3/4'
'z, x, y'
'z+1/2, -x+1/4, -y+3/4'
'-z+1/4, -x+3/4, y+1/2'
'-z+3/4, x+1/2, -y+1/4'
'y, z, x'
'-y+3/4, z+1/2, -x+1/4'
'y+1/2, -z+1/4, -x+3/4'
'-y+1/4, -z+3/4, x+1/2'
'y+3/4, x+1/4, -z'
'-y+1/2, -x+1/2, -z+1/2'
'y+1/4, -x, z+3/4'
'-y, x+3/4, z+1/4'
'x+3/4, z+1/4, -y'
'-x, z+3/4, y+1/4'
'-x+1/2, -z+1/2, -y+1/2'
'x+1/4, -z, y+3/4'
'z+3/4, y+1/4, -x'
'z+1/4, -y, x+3/4'
'-z, y+3/4, x+1/4'
'-z+1/2, -y+1/2, -x+1/2'
'x, y+1/2, z+1/2'
'-x+1/4, -y+5/4, z+1'
'-x+3/4, y+1, -z+3/4'
'x+1/2, -y+3/4, -z+5/4'
'z, x+1/2, y+1/2'
'z+1/2, -x+3/4, -y+5/4'
'-z+1/4, -x+5/4, y+1'
'-z+3/4, x+1, -y+3/4'
'y, z+1/2, x+1/2'
'-y+3/4, z+1, -x+3/4'
'y+1/2, -z+3/4, -x+5/4'
'-y+1/4, -z+5/4, x+1'
'y+3/4, x+3/4, -z+1/2'
'-y+1/2, -x+1, -z+1'
'y+1/4, -x+1/2, z+5/4'
'-y, x+5/4, z+3/4'
'x+3/4, z+3/4, -y+1/2'
'-x, z+5/4, y+3/4'
'-x+1/2, -z+1, -y+1'
'x+1/4, -z+1/2, y+5/4'
'z+3/4, y+3/4, -x+1/2'
'z+1/4, -y+1/2, x+5/4'
'-z, y+5/4, x+3/4'
'-z+1/2, -y+1, -x+1'
'x+1/2, y, z+1/2'
'-x+3/4, -y+3/4, z+1'
'-x+5/4, y+1/2, -z+3/4'
'x+1, -y+1/4, -z+5/4'
'z+1/2, x, y+1/2'
'z+1, -x+1/4, -y+5/4'
'-z+3/4, -x+3/4, y+1'
'-z+5/4, x+1/2, -y+3/4'
'y+1/2, z, x+1/2'
'-y+5/4, z+1/2, -x+3/4'
'y+1, -z+1/4, -x+5/4'
'-y+3/4, -z+3/4, x+1'
'y+5/4, x+1/4, -z+1/2'
'-y+1, -x+1/2, -z+1'
'y+3/4, -x, z+5/4'
'-y+1/2, x+3/4, z+3/4'
'x+5/4, z+1/4, -y+1/2'
'-x+1/2, z+3/4, y+3/4'
'-x+1, -z+1/2, -y+1'
'x+3/4, -z, y+5/4'
'z+5/4, y+1/4, -x+1/2'
'z+3/4, -y, x+5/4'
'-z+1/2, y+3/4, x+3/4'
'-z+1, -y+1/2, -x+1'
'x+1/2, y+1/2, z'
'-x+3/4, -y+5/4, z+1/2'
'-x+5/4, y+1, -z+1/4'
'x+1, -y+3/4, -z+3/4'
'z+1/2, x+1/2, y'
'z+1, -x+3/4, -y+3/4'
'-z+3/4, -x+5/4, y+1/2'
'-z+5/4, x+1, -y+1/4'
'y+1/2, z+1/2, x'
'-y+5/4, z+1, -x+1/4'
'y+1, -z+3/4, -x+3/4'
'-y+3/4, -z+5/4, x+1/2'
'y+5/4, x+3/4, -z'
'-y+1, -x+1, -z+1/2'
'y+3/4, -x+1/2, z+3/4'
'-y+1/2, x+5/4, z+1/4'
'x+5/4, z+3/4, -y'
'-x+1/2, z+5/4, y+1/4'
'-x+1, -z+1, -y+1/2'
'x+3/4, -z+1/2, y+3/4'
'z+5/4, y+3/4, -x'
'z+3/4, -y+1/2, x+3/4'
'-z+1/2, y+5/4, x+1/4'
'-z+1, -y+1, -x+1/2'
'-x, -y, -z'
'x-1/4, y-3/4, -z-1/2'
'x-3/4, -y-1/2, z-1/4'
'-x-1/2, y-1/4, z-3/4'
'-z, -x, -y'
'-z-1/2, x-1/4, y-3/4'
'z-1/4, x-3/4, -y-1/2'
'z-3/4, -x-1/2, y-1/4'
'-y, -z, -x'
'y-3/4, -z-1/2, x-1/4'
'-y-1/2, z-1/4, x-3/4'
'y-1/4, z-3/4, -x-1/2'
'-y-3/4, -x-1/4, z'
'y-1/2, x-1/2, z-1/2'
'-y-1/4, x, -z-3/4'
'y, -x-3/4, -z-1/4'
'-x-3/4, -z-1/4, y'
'x, -z-3/4, -y-1/4'
'x-1/2, z-1/2, y-1/2'
'-x-1/4, z, -y-3/4'
'-z-3/4, -y-1/4, x'
'-z-1/4, y, -x-3/4'
'z, -y-3/4, -x-1/4'
'z-1/2, y-1/2, x-1/2'
'-x, -y+1/2, -z+1/2'
'x-1/4, y-1/4, -z'
'x-3/4, -y, z+1/4'
'-x-1/2, y+1/4, z-1/4'
'-z, -x+1/2, -y+1/2'
'-z-1/2, x+1/4, y-1/4'
'z-1/4, x-1/4, -y'
'z-3/4, -x, y+1/4'
'-y, -z+1/2, -x+1/2'
'y-3/4, -z, x+1/4'
'-y-1/2, z+1/4, x-1/4'
'y-1/4, z-1/4, -x'
'-y-3/4, -x+1/4, z+1/2'
'y-1/2, x, z'
'-y-1/4, x+1/2, -z-1/4'
'y, -x-1/4, -z+1/4'
'-x-3/4, -z+1/4, y+1/2'
'x, -z-1/4, -y+1/4'
'x-1/2, z, y'
'-x-1/4, z+1/2, -y-1/4'
'-z-3/4, -y+1/4, x+1/2'
'-z-1/4, y+1/2, -x-1/4'
'z, -y-1/4, -x+1/4'
'z-1/2, y, x'
'-x+1/2, -y, -z+1/2'
'x+1/4, y-3/4, -z'
'x-1/4, -y-1/2, z+1/4'
'-x, y-1/4, z-1/4'
'-z+1/2, -x, -y+1/2'
'-z, x-1/4, y-1/4'
'z+1/4, x-3/4, -y'
'z-1/4, -x-1/2, y+1/4'
'-y+1/2, -z, -x+1/2'
'y-1/4, -z-1/2, x+1/4'
'-y, z-1/4, x-1/4'
'y+1/4, z-3/4, -x'
'-y-1/4, -x-1/4, z+1/2'
'y, x-1/2, z'
'-y+1/4, x, -z-1/4'
'y+1/2, -x-3/4, -z+1/4'
'-x-1/4, -z-1/4, y+1/2'
'x+1/2, -z-3/4, -y+1/4'
'x, z-1/2, y'
'-x+1/4, z, -y-1/4'
'-z-1/4, -y-1/4, x+1/2'
'-z+1/4, y, -x-1/4'
'z+1/2, -y-3/4, -x+1/4'
'z, y-1/2, x'
'-x+1/2, -y+1/2, -z'
'x+1/4, y-1/4, -z-1/2'
'x-1/4, -y, z-1/4'
'-x, y+1/4, z-3/4'
'-z+1/2, -x+1/2, -y'
'-z, x+1/4, y-3/4'
'z+1/4, x-1/4, -y-1/2'
'z-1/4, -x, y-1/4'
'-y+1/2, -z+1/2, -x'
'y-1/4, -z, x-1/4'
'-y, z+1/4, x-3/4'
'y+1/4, z-1/4, -x-1/2'
'-y-1/4, -x+1/4, z'
'y, x, z-1/2'
'-y+1/4, x+1/2, -z-3/4'
'y+1/2, -x-1/4, -z-1/4'
'-x-1/4, -z+1/4, y'
'x+1/2, -z-1/4, -y-1/4'
'x, z, y-1/2'
'-x+1/4, z+1/2, -y-3/4'
'-z-1/4, -y+1/4, x'
'-z+1/4, y+1/2, -x-3/4'
'z+1/2, -y-1/4, -x-1/4'
'z, y, x-1/2'

loop_
_atom_site_label
_atom_site_type_symbol
_atom_site_fract_x
_atom_site_fract_y
_atom_site_fract_z
_atom_site_U_iso_or_equiv
_atom_site_adp_type
_atom_site_occupancy
_atom_site_site_symmetry_order
_atom_site_calc_flag
_atom_site_refinement_flags_posn
_atom_site_refinement_flags_adp
_atom_site_refinement_flags_occupancy
_atom_site_disorder_assembly
_atom_site_disorder_group
Cu1 Cu 0.56407(2) 0.01694(2) 0.25748(2) 0.0167(3) Uani 1 1 d . . . . .
F1 F 0.4988(6) 0.1611(6) 0.2581(6) 0.047(5) Uani 0.40(4) 1 d D U P A 1
F2 F 0.4595(3) 0.1252(4) 0.2820(7) 0.035(5) Uani 0.40(4) 1 d D U P A 1
F3 F 0.4897(7) 0.1609(7) 0.3167(5) 0.057(6) Uani 0.40(4) 1 d D U P A 1
F1A F 0.4894(5) 0.1491(5) 0.2515(2) 0.040(4) Uani 0.60(4) 1 d D U P A 2
F2A F 0.4601(3) 0.1295(4) 0.2984(6) 0.047(4) Uani 0.60(4) 1 d D U P A 2
F3A F 0.5020(4) 0.1708(3) 0.3044(5) 0.051(4) Uani 0.60(4) 1 d D U P A 2
F4 F 0.60602(16) 0.03122(16) 0.3288(2) 0.064(2) Uani 1 1 d . . . . .
F5 F 0.61666(18) 0.0838(2) 0.35092(17) 0.070(2) Uani 1 1 d . . . . .
F6 F 0.63331(15) 0.0703(2) 0.29689(15) 0.0588(19) Uani 1 1 d . . . . .
N1 N 0.55181(15) 0.06001(16) 0.28201(15) 0.0161(12) Uani 1 1 d . . . . .
N2 N 0.52136(16) 0.07977(16) 0.27260(16) 0.0166(12) Uani 1 1 d . . . . .
C61 C 0.5220(2) 0.1116(2) 0.29199(19) 0.0203(15) Uani 1 1 d . . . . .
C62 C 0.5526(2) 0.1126(2) 0.3143(2) 0.0242(17) Uani 1 1 d . . . . .
H62 H 0.5597 0.1314 0.3310 0.029 Uiso 1 1 calc R U . . .
C63 C 0.5707(2) 0.0802(2) 0.30685(17) 0.0186(15) Uani 1 1 d . . . . .
C64 C 0.49299(19) 0.13980(19) 0.28696(16) 0.0271(17) Uani 1 1 d D . . . .
C65 C 0.6066(2) 0.0668(2) 0.3214(2) 0.0220(15) Uani 1 1 d . . . . .
C1 C 0.6781(5) 0.0667(6) 0.0710(5) 0.017(3) Uani 0.0833 1 d G U P B -1
C2 C 0.6999(5) 0.0957(6) 0.0730(5) 0.018(3) Uani 0.0833 1 d G U P B -1
C3 C 0.6907(5) 0.1305(7) 0.0574(5) 0.018(3) Uani 0.0833 1 d G U P B -1
C4 C 0.6585(6) 0.1348(6) 0.0384(4) 0.019(3) Uani 0.0833 1 d G U P B -1
C5 C 0.6340(6) 0.1046(6) 0.0341(4) 0.018(3) Uani 0.0833 1 d G U P B -1
C6 C 0.6422(6) 0.0710(6) 0.0490(5) 0.018(3) Uani 0.0833 1 d G U P B -1
C7 C 0.6148(6) 0.0502(5) 0.0675(6) 0.017(3) Uani 0.0833 1 d G U P B -1
C8 C 0.6306(6) 0.0324(4) 0.0985(6) 0.017(3) Uani 0.0833 1 d G U P B -1
C9 C 0.6689(5) 0.0425(5) 0.0995(6) 0.017(3) Uani 0.0833 1 d G U P B -1
C10 C 0.6857(5) 0.0488(5) 0.1326(6) 0.016(3) Uani 0.0833 1 d G U P B -1
C11 C 0.7102(4) 0.0790(6) 0.1368(6) 0.017(3) Uani 0.0833 1 d G U P B -1
C12 C 0.7172(4) 0.1020(6) 0.1076(5) 0.018(3) Uani 0.0833 1 d G U P B -1
C13 C 0.7190(4) 0.1408(6) 0.1132(6) 0.018(3) Uani 0.0833 1 d G U P B -1
C14 C 0.7028(5) 0.1585(6) 0.0824(6) 0.018(3) Uani 0.0833 1 d G U P B -1
C15 C 0.6822(5) 0.1895(5) 0.0867(6) 0.018(3) Uani 0.0833 1 d G U P B -1
C16 C 0.6490(6) 0.1943(5) 0.0666(5) 0.019(3) Uani 0.0833 1 d G U P B -1
C17 C 0.6370(6) 0.1675(6) 0.0429(4) 0.019(3) Uani 0.0833 1 d G U P B -1
C18 C 0.5994(6) 0.1574(6) 0.0416(4) 0.019(3) Uani 0.0833 1 d G U P B -1
C19 C 0.5972(6) 0.1184(6) 0.0362(4) 0.019(3) Uani 0.0833 1 d G U P B -1
C20 C 0.5707(5) 0.0984(5) 0.0538(5) 0.019(3) Uani 0.0833 1 d G U P B -1
C21 C 0.5791(5) 0.0635(5) 0.0692(6) 0.018(3) Uani 0.0833 1 d G U P B -1
C22 C 0.5589(5) 0.0596(5) 0.1026(6) 0.018(3) Uani 0.0833 1 d G U P B -1
C23 C 0.5741(5) 0.0429(4) 0.1326(7) 0.017(3) Uani 0.0833 1 d G U P B -1
C24 C 0.6114(6) 0.0290(4) 0.1305(7) 0.016(3) Uani 0.0833 1 d G U P B -1
C25 C 0.6287(6) 0.0355(5) 0.1647(6) 0.016(3) Uani 0.0833 1 d G U P B -1
C26 C 0.6650(6) 0.0454(5) 0.1659(6) 0.016(3) Uani 0.0833 1 d G U P B -1
C27 C 0.6772(5) 0.0732(6) 0.1907(5) 0.016(3) Uani 0.0833 1 d G U P B -1
C28 C 0.7047(4) 0.0944(6) 0.1729(5) 0.016(3) Uani 0.0833 1 d G U P B -1
C29 C 0.7068(4) 0.1313(6) 0.1779(5) 0.017(3) Uani 0.0833 1 d G U P B -1
C30 C 0.7142(4) 0.1553(6) 0.1477(6) 0.017(3) Uani 0.0833 1 d G U P B -1
C31 C 0.6928(4) 0.1877(5) 0.1521(6) 0.018(3) Uani 0.0833 1 d G U P B -1
C32 C 0.6772(5) 0.2046(5) 0.1230(6) 0.018(3) Uani 0.0833 1 d G U P B -1
C33 C 0.6403(5) 0.2182(4) 0.1248(6) 0.018(3) Uani 0.0833 1 d G U P B -1
C34 C 0.6229(6) 0.2120(4) 0.0905(6) 0.019(3) Uani 0.0833 1 d G U P B -1
C35 C 0.5866(6) 0.2023(4) 0.0890(5) 0.019(3) Uani 0.0833 1 d G U P B -1
C36 C 0.5742(6) 0.1742(5) 0.0644(5) 0.019(3) Uani 0.0833 1 d G U P B -1
C37 C 0.5468(5) 0.1534(5) 0.0823(5) 0.019(3) Uani 0.0833 1 d G U P B -1
C38 C 0.5446(5) 0.1160(5) 0.0771(5) 0.019(3) Uani 0.0833 1 d G U P B -1
C39 C 0.5374(4) 0.0926(5) 0.1079(6) 0.018(3) Uani 0.0833 1 d G U P B -1
C40 C 0.5325(4) 0.1067(6) 0.1418(6) 0.018(3) Uani 0.0833 1 d G U P B -1
C41 C 0.5489(5) 0.0892(6) 0.1730(6) 0.018(3) Uani 0.0833 1 d G U P B -1
C42 C 0.5691(5) 0.0578(5) 0.1684(6) 0.017(3) Uani 0.0833 1 d G U P B -1
C43 C 0.6029(6) 0.0531(6) 0.1883(6) 0.017(3) Uani 0.0833 1 d G U P B -1
C44 C 0.6143(6) 0.0802(6) 0.2122(5) 0.016(3) Uani 0.0833 1 d G U P B -1
C45 C 0.6523(6) 0.0906(6) 0.2134(4) 0.016(3) Uani 0.0833 1 d G U P B -1
C46 C 0.6544(5) 0.1292(6) 0.2187(4) 0.017(3) Uani 0.0833 1 d G U P B -1
C47 C 0.6808(5) 0.1492(6) 0.2014(5) 0.017(3) Uani 0.0833 1 d G U P B -1
C48 C 0.6722(5) 0.1842(5) 0.1857(5) 0.017(3) Uani 0.0833 1 d G U P B -1
C49 C 0.6369(5) 0.1971(5) 0.1877(5) 0.018(3) Uani 0.0833 1 d G U P B -1
C50 C 0.6210(5) 0.2146(4) 0.1568(6) 0.018(3) Uani 0.0833 1 d G U P B -1
C51 C 0.5832(5) 0.2045(5) 0.1556(6) 0.018(3) Uani 0.0833 1 d G U P B -1
C52 C 0.5665(5) 0.1986(4) 0.1226(6) 0.019(3) Uani 0.0833 1 d G U P B -1
C53 C 0.5419(4) 0.1681(5) 0.1183(5) 0.019(3) Uani 0.0833 1 d G U P B -1
C54 C 0.5345(4) 0.1452(6) 0.1471(5) 0.018(3) Uani 0.0833 1 d G U P B -1
C55 C 0.5520(4) 0.1518(6) 0.1816(5) 0.018(3) Uani 0.0833 1 d G U P B -1
C56 C 0.5609(5) 0.1172(7) 0.1975(5) 0.018(3) Uani 0.0833 1 d G U P B -1
C57 C 0.5930(5) 0.1127(7) 0.2167(4) 0.017(3) Uani 0.0833 1 d G U P B -1
C58 C 0.6175(5) 0.1428(7) 0.2207(4) 0.017(3) Uani 0.0833 1 d G U P B -1
C59 C 0.6094(5) 0.1762(6) 0.2056(5) 0.018(3) Uani 0.0833 1 d G U P B -1
C60 C 0.5757(5) 0.1807(6) 0.1857(5) 0.018(3) Uani 0.0833 1 d G U P B -1

loop_
_atom_site_aniso_label
_atom_site_aniso_U_11
_atom_site_aniso_U_22
_atom_site_aniso_U_33
_atom_site_aniso_U_23
_atom_site_aniso_U_13
_atom_site_aniso_U_12
Cu1 0.0173(5) 0.0172(5) 0.0155(5) -0.0028(3) -0.0011(3) 0.0027(3)
F1 0.044(8) 0.040(8) 0.057(8) 0.022(6) 0.014(6) 0.002(6)
F2 0.027(6) 0.030(6) 0.047(9) 0.001(6) 0.001(5) 0.002(5)
F3 0.065(9) 0.059(9) 0.047(8) -0.024(6) 0.000(6) 0.020(7)
F1A 0.049(6) 0.037(6) 0.035(5) 0.006(4) 0.002(4) 0.019(5)
F2A 0.040(5) 0.045(6) 0.057(7) 0.014(5) 0.021(5) 0.012(4)
F3A 0.055(7) 0.030(5) 0.069(7) -0.024(5) -0.020(6) 0.011(4)
F4 0.039(3) 0.039(3) 0.113(6) 0.035(4) -0.019(3) -0.001(3)
F5 0.066(4) 0.097(5) 0.047(4) -0.045(4) -0.039(3) 0.041(4)
F6 0.027(3) 0.117(6) 0.032(3) 0.020(3) -0.001(2) 0.014(3)
N1 0.017(3) 0.019(3) 0.013(3) -0.002(2) 0.002(2) -0.002(2)
N2 0.015(3) 0.016(3) 0.018(3) -0.001(2) 0.000(2) 0.003(2)
C61 0.027(4) 0.019(3) 0.016(3) -0.003(3) 0.005(3) -0.001(3)
C62 0.033(4) 0.025(4) 0.014(3) -0.006(3) -0.001(3) -0.002(3)
C63 0.023(4) 0.024(4) 0.009(3) 0.000(3) -0.003(3) -0.004(3)
C64 0.031(4) 0.023(4) 0.027(4) -0.007(3) -0.001(3) 0.003(3)
C65 0.027(4) 0.024(4) 0.015(3) -0.003(3) -0.005(3) -0.002(3)
C1 0.020(6) 0.011(6) 0.020(7) -0.005(5) 0.001(6) 0.006(5)
C2 0.020(6) 0.012(6) 0.020(7) -0.004(5) 0.001(6) 0.005(5)
C3 0.021(6) 0.013(6) 0.021(7) -0.004(5) 0.001(6) 0.004(5)
C4 0.022(6) 0.013(6) 0.021(7) -0.004(5) 0.001(6) 0.004(5)
C5 0.021(6) 0.013(6) 0.021(7) -0.005(5) 0.000(6) 0.004(5)
C6 0.021(6) 0.012(6) 0.021(7) -0.005(5) 0.001(6) 0.004(5)
C7 0.021(6) 0.011(6) 0.021(7) -0.005(5) 0.000(6) 0.003(5)
C8 0.020(6) 0.010(6) 0.020(7) -0.004(5) 0.000(6) 0.004(5)
C9 0.020(6) 0.010(6) 0.020(7) -0.004(5) 0.000(6) 0.005(5)
C10 0.019(6) 0.010(6) 0.019(7) -0.002(5) -0.001(6) 0.005(5)
C11 0.019(6) 0.011(6) 0.019(7) -0.003(5) -0.002(6) 0.005(5)
C12 0.020(6) 0.012(6) 0.021(7) -0.003(5) 0.000(6) 0.005(5)
C13 0.020(6) 0.013(6) 0.021(7) -0.004(5) 0.000(6) 0.004(5)
C14 0.021(6) 0.013(6) 0.021(7) -0.004(5) 0.000(6) 0.004(5)
C15 0.021(6) 0.013(6) 0.021(7) -0.004(5) 0.000(6) 0.003(5)
C16 0.022(6) 0.013(6) 0.021(7) -0.003(5) 0.000(6) 0.003(5)
C17 0.022(6) 0.013(6) 0.021(7) -0.003(5) 0.001(6) 0.004(5)
C18 0.022(6) 0.013(6) 0.021(7) -0.004(5) 0.001(6) 0.004(5)
C19 0.022(6) 0.013(6) 0.021(7) -0.005(5) 0.000(6) 0.004(5)
C20 0.022(6) 0.013(6) 0.021(7) -0.004(5) 0.000(6) 0.002(5)
C21 0.021(6) 0.011(6) 0.021(7) -0.005(5) 0.000(6) 0.002(5)
C22 0.021(6) 0.011(6) 0.021(7) -0.004(5) 0.000(6) 0.001(5)
C23 0.021(6) 0.010(6) 0.020(7) -0.003(5) 0.001(6) 0.001(5)
C24 0.021(6) 0.009(6) 0.019(7) -0.003(5) 0.000(6) 0.003(5)
C25 0.020(6) 0.010(6) 0.018(7) -0.001(5) 0.000(6) 0.003(5)
C26 0.020(6) 0.010(6) 0.017(7) -0.001(5) -0.002(6) 0.004(5)
C27 0.020(6) 0.011(6) 0.017(7) -0.002(5) -0.002(6) 0.004(5)
C28 0.020(6) 0.012(6) 0.018(7) -0.003(5) -0.003(6) 0.004(5)
C29 0.020(6) 0.012(6) 0.019(7) -0.005(5) -0.003(6) 0.003(5)
C30 0.020(6) 0.013(6) 0.020(7) -0.005(5) -0.002(6) 0.003(5)
C31 0.021(6) 0.013(6) 0.020(7) -0.006(5) -0.001(6) 0.002(5)
C32 0.021(6) 0.013(6) 0.020(7) -0.004(5) -0.001(6) 0.002(5)
C33 0.022(6) 0.013(6) 0.021(7) -0.004(5) 0.000(6) 0.002(5)
C34 0.022(6) 0.014(6) 0.021(7) -0.003(5) 0.000(6) 0.003(5)
C35 0.022(6) 0.014(6) 0.021(7) -0.003(5) 0.000(6) 0.003(5)
C36 0.022(6) 0.013(6) 0.021(7) -0.003(5) 0.000(6) 0.003(5)
C37 0.022(6) 0.014(6) 0.021(7) -0.004(5) 0.000(6) 0.002(5)
C38 0.022(6) 0.013(6) 0.022(7) -0.004(5) -0.001(6) 0.002(5)
C39 0.022(6) 0.013(6) 0.021(7) -0.004(5) 0.000(6) 0.001(5)
C40 0.021(6) 0.013(6) 0.021(7) -0.004(5) 0.001(6) 0.001(5)
C41 0.021(6) 0.012(6) 0.019(7) -0.003(5) 0.002(6) 0.000(5)
C42 0.021(6) 0.011(6) 0.019(7) -0.002(5) 0.002(6) 0.001(5)
C43 0.021(6) 0.011(6) 0.018(7) -0.002(5) 0.001(6) 0.002(5)
C44 0.021(6) 0.012(6) 0.016(7) -0.003(5) 0.001(6) 0.002(5)
C45 0.021(6) 0.012(6) 0.016(7) -0.003(5) -0.001(6) 0.003(5)
C46 0.021(6) 0.012(6) 0.016(7) -0.005(5) -0.001(6) 0.002(5)
C47 0.021(6) 0.013(6) 0.018(7) -0.006(5) -0.002(6) 0.002(5)
C48 0.021(6) 0.013(6) 0.019(7) -0.007(5) -0.001(6) 0.002(5)
C49 0.021(6) 0.013(6) 0.019(7) -0.007(5) 0.000(6) 0.002(5)
C50 0.021(6) 0.013(6) 0.020(7) -0.005(5) 0.000(6) 0.002(5)
C51 0.021(6) 0.013(6) 0.020(7) -0.005(5) 0.001(6) 0.002(5)
C52 0.021(6) 0.013(6) 0.021(7) -0.004(5) 0.000(6) 0.002(5)
C53 0.021(6) 0.013(6) 0.021(7) -0.004(5) 0.000(6) 0.002(5)
C54 0.021(6) 0.014(6) 0.021(7) -0.004(5) 0.002(6) 0.001(5)
C55 0.021(6) 0.014(6) 0.019(7) -0.005(5) 0.002(6) 0.002(5)
C56 0.021(6) 0.013(6) 0.019(7) -0.004(5) 0.003(6) 0.001(5)
C57 0.021(6) 0.013(6) 0.017(7) -0.003(5) 0.002(6) 0.002(5)
C58 0.021(6) 0.013(6) 0.017(7) -0.005(5) 0.001(6) 0.002(5)
C59 0.021(6) 0.013(6) 0.018(7) -0.006(5) 0.001(6) 0.002(5)
C60 0.021(6) 0.013(6) 0.019(7) -0.006(5) 0.002(6) 0.002(5)

loop_
_atom_type_symbol
_atom_type_description
_atom_type_scat_dispersion_real
_atom_type_scat_dispersion_imag
_atom_type_scat_source
C C 0.0033 0.0016 'International Tables Vol C Tables 4.2.6.8 and 6.1.1.4'
H H 0.0000 0.0000 'International Tables Vol C Tables 4.2.6.8 and 6.1.1.4'
N N 0.0061 0.0033 'International Tables Vol C Tables 4.2.6.8 and 6.1.1.4'
F F 0.0171 0.0103 'International Tables Vol C Tables 4.2.6.8 and 6.1.1.4'
Cu Cu 0.3201 1.2651 'International Tables Vol C Tables 4.2.6.8 and 6.1.1.4'

loop_
_geom_angle_atom_site_label_1
_geom_angle_atom_site_label_2
_geom_angle_atom_site_label_3
_geom_angle
_geom_angle_site_symmetry_1
_geom_angle_site_symmetry_3
N1 Cu1 N2 172.7(3) . 11
N1 Cu1 Cu1 81.93(17) . 22_554
N2 Cu1 Cu1 105.33(19) 11 22_554
N1 Cu1 Cu1 59.51(18) . 8_545
N2 Cu1 Cu1 119.91(17) 11 8_545
Cu1 Cu1 Cu1 82.05(2) 22_554 8_545
N1 Cu1 Cu1 119.35(18) . 11
N2 Cu1 Cu1 60.01(17) 11 11
Cu1 Cu1 Cu1 94.110(5) 22_554 11
Cu1 Cu1 Cu1 60.0 8_545 11
C63 N1 N2 107.2(6) . .
C63 N1 Cu1 131.0(5) . .
N2 N1 Cu1 121.2(4) . .
C61 N2 N1 107.8(6) . .
C61 N2 Cu1 132.1(5) . 8_545
N1 N2 Cu1 119.2(4) . 8_545
N2 C61 C62 110.1(7) . .
N2 C61 C64 121.0(6) . .
C62 C61 C64 128.9(6) . .
C63 C62 C61 104.3(6) . .
C63 C62 H62 127.9 . .
C61 C62 H62 127.9 . .
N1 C63 C62 110.6(6) . .
N1 C63 C65 120.4(6) . .
C62 C63 C65 128.9(7) . .
F1 C64 F3 108.7(10) . .
F2A C64 F3A 108.2(8) . .
F2A C64 F1A 106.6(8) . .
F3A C64 F1A 105.6(8) . .
F1 C64 F2 105.6(10) . .
F3 C64 F2 104.8(9) . .
F1 C64 C61 113.1(10) . .
F2A C64 C61 114.1(8) . .
F3 C64 C61 111.3(10) . .
F3A C64 C61 110.7(7) . .
F1A C64 C61 111.3(7) . .
F2 C64 C61 112.8(9) . .
F5 C65 F4 107.8(7) . .
F5 C65 F6 107.8(7) . .
F4 C65 F6 104.0(7) . .
F5 C65 C63 112.7(6) . .
F4 C65 C63 112.2(6) . .
F6 C65 C63 111.9(6) . .
C2 C1 C9 127.2 . .
C2 C1 C6 117.3 . .
C9 C1 C6 104.0 . .
C1 C2 C12 116.2 . .
C1 C2 C3 123.1 . .
C12 C2 C3 108.1 . .
C4 C3 C2 120.2 . .
C4 C3 C14 120.1 . .
C2 C3 C14 107.9 . .
C3 C4 C5 120.1 . .
C3 C4 C17 120.2 . .
C5 C4 C17 108.2 . .
C6 C5 C4 120.7 . .
C6 C5 C19 119.6 . .
C4 C5 C19 107.9 . .
C5 C6 C7 120.7 . .
C5 C6 C1 118.6 . .
C7 C6 C1 107.3 . .
C21 C7 C6 119.6 . .
C21 C7 C8 120.2 . .
C6 C7 C8 109.4 . .
C24 C8 C7 120.6 . .
C24 C8 C9 119.9 . .
C7 C8 C9 107.3 . .
C10 C9 C1 116.0 . .
C10 C9 C8 119.7 . .
C1 C9 C8 112.0 . .
C9 C10 C11 120.2 . .
C9 C10 C26 119.8 . .
C11 C10 C26 107.7 . .
C12 C11 C10 120.1 . .
C12 C11 C28 119.5 . .
C10 C11 C28 108.1 . .
C11 C12 C2 120.2 . .
C11 C12 C13 119.9 . .
C2 C12 C13 107.8 . .
C30 C13 C14 119.5 . .
C30 C13 C12 120.3 . .
C14 C13 C12 108.5 . .
C15 C14 C13 120.8 . .
C15 C14 C3 119.5 . .
C13 C14 C3 107.7 . .
C14 C15 C16 120.5 . .
C14 C15 C32 119.5 . .
C16 C15 C32 108.4 . .
C17 C16 C15 120.5 . .
C17 C16 C34 119.2 . .
C15 C16 C34 107.7 . .
C16 C17 C18 120.8 . .
C16 C17 C4 119.2 . .
C18 C17 C4 108.0 . .
C36 C18 C17 120.6 . .
C36 C18 C19 119.1 . .
C17 C18 C19 108.2 . .
C20 C19 C5 119.8 . .
C20 C19 C18 120.0 . .
C5 C19 C18 107.7 . .
C19 C20 C21 120.7 . .
C19 C20 C38 120.5 . .
C21 C20 C38 108.0 . .
C7 C21 C20 119.6 . .
C7 C21 C22 119.1 . .
C20 C21 C22 108.4 . .
C23 C22 C21 121.1 . .
C23 C22 C39 118.9 . .
C21 C22 C39 108.0 . .
C22 C23 C42 120.6 . .
C22 C23 C24 119.5 . .
C42 C23 C24 107.5 . .
C8 C24 C25 120.3 . .
C8 C24 C23 119.5 . .
C25 C24 C23 108.4 . .
C26 C25 C24 120.3 . .
C26 C25 C43 119.8 . .
C24 C25 C43 108.1 . .
C25 C26 C27 120.5 . .
C25 C26 C10 120.0 . .
C27 C26 C10 108.1 . .
C45 C27 C28 119.0 . .
C45 C27 C26 120.0 . .
C28 C27 C26 108.5 . .
C29 C28 C27 121.3 . .
C29 C28 C11 119.9 . .
C27 C28 C11 107.5 . .
C28 C29 C30 120.8 . .
C28 C29 C47 119.4 . .
C30 C29 C47 107.9 . .
C13 C30 C31 119.5 . .
C13 C30 C29 119.5 . .
C31 C30 C29 108.4 . .
C32 C31 C30 121.3 . .
C32 C31 C48 119.1 . .
C30 C31 C48 108.0 . .
C31 C32 C33 121.0 . .
C31 C32 C15 119.4 . .
C33 C32 C15 107.0 . .
C50 C33 C34 120.5 . .
C50 C33 C32 119.2 . .
C34 C33 C32 108.8 . .
C35 C34 C33 120.4 . .
C35 C34 C16 119.8 . .
C33 C34 C16 108.0 . .
C34 C35 C52 118.9 . .
C34 C35 C36 121.0 . .
C52 C35 C36 107.8 . .
C18 C36 C37 120.6 . .
C18 C36 C35 118.8 . .
C37 C36 C35 108.5 . .
C38 C37 C36 120.5 . .
C38 C37 C53 119.4 . .
C36 C37 C53 108.1 . .
C37 C38 C20 119.3 . .
C37 C38 C39 119.5 . .
C20 C38 C39 108.7 . .
C40 C39 C38 120.9 . .
C40 C39 C22 120.5 . .
C38 C39 C22 106.9 . .
C39 C40 C54 119.6 . .
C39 C40 C41 120.2 . .
C54 C40 C41 108.1 . .
C42 C41 C56 120.7 . .
C42 C41 C40 119.8 . .
C56 C41 C40 107.9 . .
C41 C42 C23 120.1 . .
C41 C42 C43 119.7 . .
C23 C42 C43 107.8 . .
C44 C43 C25 120.4 . .
C44 C43 C42 119.3 . .
C25 C43 C42 108.3 . .
C43 C44 C57 120.1 . .
C43 C44 C45 119.7 . .
C57 C44 C45 107.7 . .
C27 C45 C46 119.9 . .
C27 C45 C44 119.6 . .
C46 C45 C44 108.4 . .
C47 C46 C45 120.4 . .
C47 C46 C58 120.0 . .
C45 C46 C58 107.3 . .
C46 C47 C48 120.5 . .
C46 C47 C29 120.0 . .
C48 C47 C29 108.1 . .
C49 C48 C47 119.5 . .
C49 C48 C31 120.3 . .
C47 C48 C31 107.7 . .
C48 C49 C50 119.8 . .
C48 C49 C59 120.2 . .
C50 C49 C59 108.4 . .
C33 C50 C49 120.6 . .
C33 C50 C51 119.6 . .
C49 C50 C51 107.7 . .
C52 C51 C60 120.0 . .
C52 C51 C50 119.8 . .
C60 C51 C50 108.5 . .
C51 C52 C35 120.8 . .
C51 C52 C53 119.7 . .
C35 C52 C53 107.4 . .
C54 C53 C37 120.1 . .
C54 C53 C52 120.7 . .
C37 C53 C52 108.3 . .
C53 C54 C40 120.5 . .
C53 C54 C55 119.0 . .
C40 C54 C55 107.9 . .
C60 C55 C56 119.7 . .
C60 C55 C54 120.3 . .
C56 C55 C54 108.0 . .
C57 C56 C41 119.7 . .
C57 C56 C55 120.3 . .
C41 C56 C55 108.1 . .
C56 C57 C58 119.8 . .
C56 C57 C44 120.4 . .
C58 C57 C44 108.0 . .
C59 C58 C57 120.5 . .
C59 C58 C46 119.3 . .
C57 C58 C46 108.5 . .
C58 C59 C49 120.6 . .
C58 C59 C60 119.4 . .
C49 C59 C60 108.2 . .
C55 C60 C51 120.2 . .
C55 C60 C59 120.3 . .
C51 C60 C59 107.2 . .

loop_
_geom_bond_atom_site_label_1
_geom_bond_atom_site_label_2
_geom_bond_distance
_geom_bond_site_symmetry_2
Cu1 N1 1.856(6) .
Cu1 N2 1.868(6) 11
Cu1 Cu1 3.1580(17) 22_554
Cu1 Cu1 3.2376(15) 8_545
Cu1 Cu1 3.2377(15) 11
F1 C64 1.319(8) .
F2 C64 1.339(8) .
F3 C64 1.330(8) .
F1A C64 1.337(8) .
F2A C64 1.320(8) .
F3A C64 1.332(7) .
F4 C65 1.321(9) .
F5 C65 1.292(9) .
F6 C65 1.323(9) .
N1 C63 1.350(8) .
N1 N2 1.363(8) .
N2 C61 1.353(9) .
N2 Cu1 1.868(6) 8_545
C61 C62 1.379(11) .
C61 C64 1.482(11) .
C62 C63 1.377(10) .
C62 H62 0.9500 .
C63 C65 1.488(10) .
C1 C2 1.3168 .
C1 C9 1.4004 .
C1 C6 1.5386 .
C2 C12 1.4250 .
C2 C3 1.4269 .
C3 C4 1.3680 .
C3 C14 1.4339 .
C4 C5 1.4209 .
C4 C17 1.4310 .
C5 C6 1.3699 .
C5 C19 1.4303 .
C6 C7 1.4195 .
C7 C21 1.3845 .
C7 C8 1.4205 .
C8 C24 1.3645 .
C8 C9 1.4368 .
C9 C10 1.3678 .
C10 C11 1.4238 .
C10 C26 1.4308 .
C11 C12 1.3730 .
C11 C28 1.4408 .
C12 C13 1.4259 .
C13 C30 1.3704 .
C13 C14 1.4219 .
C14 C15 1.3613 .
C15 C16 1.4219 .
C15 C32 1.4385 .
C16 C17 1.3707 .
C16 C34 1.4362 .
C17 C18 1.4163 .
C18 C36 1.3752 .
C18 C19 1.4339 .
C19 C20 1.3660 .
C20 C21 1.4195 .
C20 C38 1.4250 .
C21 C22 1.4233 .
C22 C23 1.3649 .
C22 C39 1.4470 .
C23 C42 1.4205 .
C23 C24 1.4459 .
C24 C25 1.4120 .
C25 C26 1.3679 .
C25 C43 1.4225 .
C26 C27 1.4231 .
C27 C45 1.3801 .
C27 C28 1.4184 .
C28 C29 1.3553 .
C29 C30 1.4244 .
C29 C47 1.4318 .
C30 C31 1.4205 .
C31 C32 1.3517 .
C31 C48 1.4367 .
C32 C33 1.4289 .
C33 C50 1.3659 .
C33 C34 1.4151 .
C34 C35 1.3673 .
C35 C52 1.4290 .
C35 C36 1.4301 .
C36 C37 1.4111 .
C37 C38 1.3725 .
C37 C53 1.4233 .
C38 C39 1.4288 .
C39 C40 1.3460 .
C40 C54 1.4163 .
C40 C41 1.4296 .
C41 C42 1.3670 .
C41 C56 1.4185 .
C42 C43 1.4374 .
C43 C44 1.3776 .
C44 C57 1.4202 .
C44 C45 1.4315 .
C45 C46 1.4183 .
C46 C47 1.3596 .
C46 C58 1.4317 .
C47 C48 1.4273 .
C48 C49 1.3659 .
C49 C50 1.4133 .
C49 C59 1.4163 .
C50 C51 1.4238 .
C51 C52 1.3605 .
C51 C60 1.4200 .
C52 C53 1.4321 .
C53 C54 1.3634 .
C54 C55 1.4281 .
C55 C60 1.3661 .
C55 C56 1.4216 .
C56 C57 1.3698 .
C57 C58 1.4175 .
C58 C59 1.3660 .
C59 C60 1.4294 .

loop_
_geom_torsion_atom_site_label_1
_geom_torsion_atom_site_label_2
_geom_torsion_atom_site_label_3
_geom_torsion_atom_site_label_4
_geom_torsion
_geom_torsion_site_symmetry_1
_geom_torsion_site_symmetry_4
Cu1 Cu1 N1 C63 105.5(6) 22_554 .
Cu1 Cu1 N1 C63 -169.0(7) 8_545 .
Cu1 Cu1 N1 C63 -164.3(5) 11 .
Cu1 Cu1 N1 N2 -84.1(5) 22_554 .
Cu1 Cu1 N1 N2 1.4(4) 8_545 .
Cu1 Cu1 N1 N2 6.1(6) 11 .
C63 N1 N2 C61 -0.5(7) . .
Cu1 N1 N2 C61 -172.9(5) . .
C63 N1 N2 Cu1 170.0(4) . 8_545
Cu1 N1 N2 Cu1 -2.4(7) . 8_545
N1 N2 C61 C62 -0.4(8) . .
Cu1 N2 C61 C62 -169.2(5) 8_545 .
N1 N2 C61 C64 177.9(6) . .
Cu1 N2 C61 C64 9.1(11) 8_545 .
N2 C61 C62 C63 1.1(9) . .
C64 C61 C62 C63 -177.1(7) . .
N2 N1 C63 C62 1.1(8) . .
Cu1 N1 C63 C62 172.5(5) . .
N2 N1 C63 C65 -177.2(6) . .
Cu1 N1 C63 C65 -5.8(10) . .
C61 C62 C63 N1 -1.3(8) . .
C61 C62 C63 C65 176.8(7) . .
N2 C61 C64 F1 -81.8(17) . .
C62 C61 C64 F1 96.2(17) . .
N2 C61 C64 F2A 67.2(14) . .
C62 C61 C64 F2A -114.9(13) . .
N2 C61 C64 F3 155.5(16) . .
C62 C61 C64 F3 -26.5(18) . .
N2 C61 C64 F3A -170.5(12) . .
C62 C61 C64 F3A 7.4(14) . .
N2 C61 C64 F1A -53.5(13) . .
C62 C61 C64 F1A 124.5(12) . .
N2 C61 C64 F2 38.0(15) . .
C62 C61 C64 F2 -144.0(15) . .
N1 C63 C65 F5 -163.7(7) . .
C62 C63 C65 F5 18.3(11) . .
N1 C63 C65 F4 -41.9(10) . .
C62 C63 C65 F4 140.2(8) . .
N1 C63 C65 F6 74.6(9) . .
C62 C63 C65 F6 -103.4(9) . .
C9 C1 C2 C12 3.1 . .
C6 C1 C2 C12 140.3 . .
C9 C1 C2 C3 -134.1 . .
C6 C1 C2 C3 3.1 . .
C1 C2 C3 C4 -2.1 . .
C12 C2 C3 C4 -142.1 . .
C1 C2 C3 C14 140.9 . .
C12 C2 C3 C14 0.8 . .
C2 C3 C4 C5 0.1 . .
C14 C3 C4 C5 -138.4 . .
C2 C3 C4 C17 139.2 . .
C14 C3 C4 C17 0.8 . .
C3 C4 C5 C6 0.4 . .
C17 C4 C5 C6 -143.1 . .
C3 C4 C5 C19 143.1 . .
C17 C4 C5 C19 -0.4 . .
C4 C5 C6 C7 136.6 . .
C19 C5 C6 C7 -1.8 . .
C4 C5 C6 C1 0.7 . .
C19 C5 C6 C1 -137.7 . .
C2 C1 C6 C5 -2.5 . .
C9 C1 C6 C5 143.6 . .
C2 C1 C6 C7 -143.6 . .
C9 C1 C6 C7 2.5 . .
C5 C6 C7 C21 2.4 . .
C1 C6 C7 C21 142.6 . .
C5 C6 C7 C8 -141.9 . .
C1 C6 C7 C8 -1.7 . .
C21 C7 C8 C24 -1.6 . .
C6 C7 C8 C24 142.5 . .
C21 C7 C8 C9 -143.8 . .
C6 C7 C8 C9 0.3 . .
C2 C1 C9 C10 -3.3 . .
C6 C1 C9 C10 -144.8 . .
C2 C1 C9 C8 139.1 . .
C6 C1 C9 C8 -2.4 . .
C24 C8 C9 C10 -0.3 . .
C7 C8 C9 C10 142.3 . .
C24 C8 C9 C1 -141.1 . .
C7 C8 C9 C1 1.4 . .
C1 C9 C10 C11 1.5 . .
C8 C9 C10 C11 -137.8 . .
C1 C9 C10 C26 139.1 . .
C8 C9 C10 C26 -0.2 . .
C9 C10 C11 C12 -0.1 . .
C26 C10 C11 C12 -142.2 . .
C9 C10 C11 C28 141.8 . .
C26 C10 C11 C28 -0.2 . .
C10 C11 C12 C2 -0.1 . .
C28 C11 C12 C2 -137.8 . .
C10 C11 C12 C13 138.1 . .
C28 C11 C12 C13 0.4 . .
C1 C2 C12 C11 -1.3 . .
C3 C2 C12 C11 141.9 . .
C1 C2 C12 C13 -143.9 . .
C3 C2 C12 C13 -0.7 . .
C11 C12 C13 C30 0.5 . .
C2 C12 C13 C30 143.3 . .
C11 C12 C13 C14 -142.4 . .
C2 C12 C13 C14 0.3 . .
C30 C13 C14 C15 -0.7 . .
C12 C13 C14 C15 142.5 . .
C30 C13 C14 C3 -143.1 . .
C12 C13 C14 C3 0.2 . .
C4 C3 C14 C15 -0.6 . .
C2 C3 C14 C15 -143.6 . .
C4 C3 C14 C13 142.4 . .
C2 C3 C14 C13 -0.6 . .
C13 C14 C15 C16 -138.3 . .
C3 C14 C15 C16 -0.2 . .
C13 C14 C15 C32 0.6 . .
C3 C14 C15 C32 138.6 . .
C14 C15 C16 C17 0.8 . .
C32 C15 C16 C17 -142.0 . .
C14 C15 C16 C34 142.2 . .
C32 C15 C16 C34 -0.6 . .
C15 C16 C17 C18 137.5 . .
C34 C16 C17 C18 0.4 . .
C15 C16 C17 C4 -0.6 . .
C34 C16 C17 C4 -137.7 . .
C3 C4 C17 C16 -0.2 . .
C5 C4 C17 C16 143.2 . .
C3 C4 C17 C18 -143.1 . .
C5 C4 C17 C18 0.3 . .
C16 C17 C18 C36 -0.4 . .
C4 C17 C18 C36 141.8 . .
C16 C17 C18 C19 -142.4 . .
C4 C17 C18 C19 -0.2 . .
C6 C5 C19 C20 1.4 . .
C4 C5 C19 C20 -141.7 . .
C6 C5 C19 C18 143.5 . .
C4 C5 C19 C18 0.3 . .
C36 C18 C19 C20 -0.8 . .
C17 C18 C19 C20 141.8 . .
C36 C18 C19 C5 -142.7 . .
C17 C18 C19 C5 -0.1 . .
C5 C19 C20 C21 -1.6 . .
C18 C19 C20 C21 -138.9 . .
C5 C19 C20 C38 138.5 . .
C18 C19 C20 C38 1.1 . .
C6 C7 C21 C20 -2.5 . .
C8 C7 C21 C20 138.0 . .
C6 C7 C21 C22 -139.5 . .
C8 C7 C21 C22 0.9 . .
C19 C20 C21 C7 2.1 . .
C38 C20 C21 C7 -142.3 . .
C19 C20 C21 C22 143.2 . .
C38 C20 C21 C22 -1.2 . .
C7 C21 C22 C23 -0.3 . .
C20 C21 C22 C23 -141.6 . .
C7 C21 C22 C39 141.7 . .
C20 C21 C22 C39 0.4 . .
C21 C22 C23 C42 137.5 . .
C39 C22 C23 C42 -0.4 . .
C21 C22 C23 C24 0.2 . .
C39 C22 C23 C24 -137.8 . .
C7 C8 C24 C25 -137.2 . .
C9 C8 C24 C25 0.3 . .
C7 C8 C24 C23 1.5 . .
C9 C8 C24 C23 139.0 . .
C22 C23 C24 C8 -0.8 . .
C42 C23 C24 C8 -143.1 . .
C22 C23 C24 C25 142.3 . .
C42 C23 C24 C25 0.0 . .
C8 C24 C25 C26 0.1 . .
C23 C24 C25 C26 -142.6 . .
C8 C24 C25 C43 142.9 . .
C23 C24 C25 C43 0.2 . .
C24 C25 C26 C27 138.5 . .
C43 C25 C26 C27 0.0 . .
C24 C25 C26 C10 -0.6 . .
C43 C25 C26 C10 -139.1 . .
C9 C10 C26 C25 0.7 . .
C11 C10 C26 C25 142.9 . .
C9 C10 C26 C27 -142.9 . .
C11 C10 C26 C27 -0.6 . .
C25 C26 C27 C45 -0.5 . .
C10 C26 C27 C45 142.9 . .
C25 C26 C27 C28 -142.1 . .
C10 C26 C27 C28 1.3 . .
C45 C27 C28 C29 0.1 . .
C26 C27 C28 C29 142.2 . .
C45 C27 C28 C11 -143.5 . .
C26 C27 C28 C11 -1.4 . .
C12 C11 C28 C29 -1.0 . .
C10 C11 C28 C29 -143.2 . .
C12 C11 C28 C27 143.2 . .
C10 C11 C28 C27 1.0 . .
C27 C28 C29 C30 -138.5 . .
C11 C28 C29 C30 0.7 . .
C27 C28 C29 C47 -0.3 . .
C11 C28 C29 C47 138.9 . .
C14 C13 C30 C31 0.6 . .
C12 C13 C30 C31 -138.3 . .
C14 C13 C30 C29 138.1 . .
C12 C13 C30 C29 -0.8 . .
C28 C29 C30 C13 0.2 . .
C47 C29 C30 C13 -142.2 . .
C28 C29 C30 C31 141.9 . .
C47 C29 C30 C31 -0.5 . .
C13 C30 C31 C32 -0.3 . .
C29 C30 C31 C32 -142.0 . .
C13 C30 C31 C48 142.4 . .
C29 C30 C31 C48 0.7 . .
C30 C31 C32 C33 137.1 . .
C48 C31 C32 C33 -1.6 . .
C30 C31 C32 C15 0.2 . .
C48 C31 C32 C15 -138.6 . .
C14 C15 C32 C31 -0.3 . .
C16 C15 C32 C31 143.0 . .
C14 C15 C32 C33 -142.6 . .
C16 C15 C32 C33 0.7 . .
C31 C32 C33 C50 1.5 . .
C15 C32 C33 C50 143.0 . .
C31 C32 C33 C34 -142.1 . .
C15 C32 C33 C34 -0.5 . .
C50 C33 C34 C35 -0.1 . .
C32 C33 C34 C35 142.9 . .
C50 C33 C34 C16 -142.9 . .
C32 C33 C34 C16 0.1 . .
C17 C16 C34 C35 -0.7 . .
C15 C16 C34 C35 -142.7 . .
C17 C16 C34 C33 142.3 . .
C15 C16 C34 C33 0.3 . .
C33 C34 C35 C52 0.1 . .
C16 C34 C35 C52 138.6 . .
C33 C34 C35 C36 -137.4 . .
C16 C34 C35 C36 1.0 . .
C17 C18 C36 C37 -137.5 . .
C19 C18 C36 C37 0.5 . .
C17 C18 C36 C35 0.7 . .
C19 C18 C36 C35 138.6 . .
C34 C35 C36 C18 -1.0 . .
C52 C35 C36 C18 -142.7 . .
C34 C35 C36 C37 141.7 . .
C52 C35 C36 C37 0.1 . .
C18 C36 C37 C38 -0.5 . .
C35 C36 C37 C38 -142.4 . .
C18 C36 C37 C53 141.7 . .
C35 C36 C37 C53 -0.2 . .
C36 C37 C38 C20 0.8 . .
C53 C37 C38 C20 -137.2 . .
C36 C37 C38 C39 138.5 . .
C53 C37 C38 C39 0.5 . .
C19 C20 C38 C37 -1.1 . .
C21 C20 C38 C37 143.4 . .
C19 C20 C38 C39 -143.0 . .
C21 C20 C38 C39 1.6 . .
C37 C38 C39 C40 0.0 . .
C20 C38 C39 C40 141.8 . .
C37 C38 C39 C22 -143.1 . .
C20 C38 C39 C22 -1.4 . .
C23 C22 C39 C40 0.2 . .
C21 C22 C39 C40 -142.7 . .
C23 C22 C39 C38 143.5 . .
C21 C22 C39 C38 0.6 . .
C38 C39 C40 C54 0.4 . .
C22 C39 C40 C54 138.6 . .
C38 C39 C40 C41 -137.8 . .
C22 C39 C40 C41 0.5 . .
C39 C40 C41 C42 -1.0 . .
C54 C40 C41 C42 -143.3 . .
C39 C40 C41 C56 142.5 . .
C54 C40 C41 C56 0.1 . .
C56 C41 C42 C23 -138.0 . .
C40 C41 C42 C23 0.7 . .
C56 C41 C42 C43 -0.5 . .
C40 C41 C42 C43 138.2 . .
C22 C23 C42 C41 -0.1 . .
C24 C23 C42 C41 141.8 . .
C22 C23 C42 C43 -142.0 . .
C24 C23 C42 C43 -0.2 . .
C26 C25 C43 C44 0.4 . .
C24 C25 C43 C44 -142.6 . .
C26 C25 C43 C42 142.7 . .
C24 C25 C43 C42 -0.3 . .
C41 C42 C43 C44 1.0 . .
C23 C42 C43 C44 143.1 . .
C41 C42 C43 C25 -141.8 . .
C23 C42 C43 C25 0.3 . .
C25 C43 C44 C57 137.3 . .
C42 C43 C44 C57 -1.0 . .
C25 C43 C44 C45 -0.2 . .
C42 C43 C44 C45 -138.5 . .
C28 C27 C45 C46 -0.1 . .
C26 C27 C45 C46 -137.7 . .
C28 C27 C45 C44 138.3 . .
C26 C27 C45 C44 0.6 . .
C43 C44 C45 C27 -0.3 . .
C57 C44 C45 C27 -142.4 . .
C43 C44 C45 C46 142.3 . .
C57 C44 C45 C46 0.2 . .
C27 C45 C46 C47 0.2 . .
C44 C45 C46 C47 -142.2 . .
C27 C45 C46 C58 142.3 . .
C44 C45 C46 C58 -0.1 . .
C45 C46 C47 C48 138.5 . .
C58 C46 C47 C48 1.1 . .
C45 C46 C47 C29 -0.4 . .
C58 C46 C47 C29 -137.8 . .
C28 C29 C47 C46 0.5 . .
C30 C29 C47 C46 143.5 . .
C28 C29 C47 C48 -142.9 . .
C30 C29 C47 C48 0.1 . .
C46 C47 C48 C49 -0.9 . .
C29 C47 C48 C49 142.3 . .
C46 C47 C48 C31 -142.9 . .
C29 C47 C48 C31 0.4 . .
C32 C31 C48 C49 1.4 . .
C30 C31 C48 C49 -142.2 . .
C32 C31 C48 C47 143.0 . .
C30 C31 C48 C47 -0.6 . .
C47 C48 C49 C50 -138.3 . .
C31 C48 C49 C50 -1.1 . .
C47 C48 C49 C59 0.6 . .
C31 C48 C49 C59 137.8 . .
C34 C33 C50 C49 138.1 . .
C32 C33 C50 C49 -1.1 . .
C34 C33 C50 C51 0.2 . .
C32 C33 C50 C51 -139.1 . .
C48 C49 C50 C33 1.0 . .
C59 C49 C50 C33 -142.2 . .
C48 C49 C50 C51 143.3 . .
C59 C49 C50 C51 0.1 . .
C33 C50 C51 C52 -0.2 . .
C49 C50 C51 C52 -143.0 . .
C33 C50 C51 C60 142.8 . .
C49 C50 C51 C60 0.0 . .
C60 C51 C52 C35 -138.6 . .
C50 C51 C52 C35 0.2 . .
C60 C51 C52 C53 -0.8 . .
C50 C51 C52 C53 138.0 . .
C34 C35 C52 C51 -0.2 . .
C36 C35 C52 C51 142.4 . .
C34 C35 C52 C53 -142.5 . .
C36 C35 C52 C53 0.1 . .
C38 C37 C53 C54 -1.4 . .
C36 C37 C53 C54 -144.1 . .
C38 C37 C53 C52 143.0 . .
C36 C37 C53 C52 0.3 . .
C51 C52 C53 C54 1.0 . .
C35 C52 C53 C54 143.8 . .
C51 C52 C53 C37 -143.1 . .
C35 C52 C53 C37 -0.3 . .
C37 C53 C54 C40 1.8 . .
C52 C53 C54 C40 -138.2 . .
C37 C53 C54 C55 139.2 . .
C52 C53 C54 C55 -0.8 . .
C39 C40 C54 C53 -1.3 . .
C41 C40 C54 C53 141.4 . .
C39 C40 C54 C55 -142.8 . .
C41 C40 C54 C55 -0.1 . .
C53 C54 C55 C60 0.4 . .
C40 C54 C55 C60 142.6 . .
C53 C54 C55 C56 -142.1 . .
C40 C54 C55 C56 0.1 . .
C42 C41 C56 C57 0.1 . .
C40 C41 C56 C57 -142.9 . .
C42 C41 C56 C55 143.0 . .
C40 C41 C56 C55 0.0 . .
C60 C55 C56 C57 -0.1 . .
C54 C55 C56 C57 142.6 . .
C60 C55 C56 C41 -142.8 . .
C54 C55 C56 C41 -0.1 . .
C41 C56 C57 C58 138.4 . .
C55 C56 C57 C58 0.0 . .
C41 C56 C57 C44 -0.1 . .
C55 C56 C57 C44 -138.5 . .
C43 C44 C57 C56 0.6 . .
C45 C44 C57 C56 142.6 . .
C43 C44 C57 C58 -142.2 . .
C45 C44 C57 C58 -0.2 . .
C56 C57 C58 C59 -0.1 . .
C44 C57 C58 C59 142.9 . .
C56 C57 C58 C46 -142.9 . .
C44 C57 C58 C46 0.1 . .
C47 C46 C58 C59 -1.0 . .
C45 C46 C58 C59 -143.3 . .
C47 C46 C58 C57 142.3 . .
C45 C46 C58 C57 0.0 . .
C57 C58 C59 C49 -138.2 . .
C46 C58 C59 C49 0.7 . .
C57 C58 C59 C60 0.4 . .
C46 C58 C59 C60 139.3 . .
C48 C49 C59 C58 -0.6 . .
C50 C49 C59 C58 142.5 . .
C48 C49 C59 C60 -143.3 . .
C50 C49 C59 C60 -0.2 . .
C56 C55 C60 C51 138.0 . .
C54 C55 C60 C51 -0.1 . .
C56 C55 C60 C59 0.5 . .
C54 C55 C60 C59 -137.7 . .
C52 C51 C60 C55 0.4 . .
C50 C51 C60 C55 -142.6 . .
C52 C51 C60 C59 142.8 . .
C50 C51 C60 C59 -0.2 . .
C58 C59 C60 C55 -0.6 . .
C49 C59 C60 C55 142.6 . .
C58 C59 C60 C51 -143.0 . .
C49 C59 C60 C51 0.2 . .
